data_7062848
loop_
_publ_author_name
'Korchagin, D. V.'
'Ivakhnenko, E. P.'
'Demidov, O. P.'
'Knyazev, P. A.'
'Efimov, N. N.'
'Morgunov, R. B.'
'Starikov, A. G.'
'Palii, A. V.'
'Minkin, V. I.'
'Aldoshin, S. M.'

_publ_section_title
;
 Field-assisted slow relaxation of magnetization in Cu(ii) complexes with
 pentaheterocyclic triphenodioxazine ligands: the quasi-one-dimensional
 versus the binuclear case
;
_journal_issue 46
_journal_name_full 'New Journal of Chemistry'
_journal_page_first 21353
_journal_page_last 21360
_journal_paper_doi 10.1039/D3NJ04614A
_journal_volume 47
_journal_year 2023
_chemical_formula_moiety 'C36 H28 Cu F12 N2 O6'
_chemical_formula_sum 'C36 H28 Cu F12 N2 O6'
_chemical_formula_weight 876.14
_space_group_crystal_system triclinic
_space_group_IT_number 2
_space_group_name_Hall '-P 1'
_space_group_name_H-M_alt 'P -1'
_atom_sites_solution_hydrogens geom
_atom_sites_solution_primary dual
_audit_creation_date 2021-04-15
_audit_creation_method
;
Olex2 1.3
(compiled 2020.11.12 svn.r5f609507 for OlexSys, GUI svn.r6272)
;
_audit_update_record
;
2023-10-26 deposited with the CCDC.	2023-10-30 downloaded from the CCDC.
;
_cell_angle_alpha 91.565(2)
_cell_angle_beta 97.827(2)
_cell_angle_gamma 106.988(2)
_cell_formula_units_Z 2
_cell_length_a 9.5270(2)
_cell_length_b 13.6628(3)
_cell_length_c 15.3279(2)
_cell_measurement_reflns_used 16624
_cell_measurement_temperature 293(2)
_cell_measurement_theta_max 76.1090
_cell_measurement_theta_min 4.2990
_cell_volume 1885.58(7)
_computing_cell_refinement 'CrysAlisPro 1.171.40.67a (Rigaku OD, 2019)'
_computing_data_collection 'CrysAlisPro 1.171.40.67a (Rigaku OD, 2019)'
_computing_data_reduction 'CrysAlisPro 1.171.40.67a (Rigaku OD, 2019)'
_computing_molecular_graphics 'Olex2 1.3 (Dolomanov et al., 2009)'
_computing_publication_material 'Olex2 1.3 (Dolomanov et al., 2009)'
_computing_structure_refinement 'SHELXL 2014/7 (Sheldrick, 2015)'
_computing_structure_solution 'SHELXT 2014/5 (Sheldrick, 2014)'
_diffrn_ambient_temperature 293(2)
_diffrn_detector 'CCD plate'
_diffrn_detector_area_resol_mean 5.2529
_diffrn_detector_type AtlasS2
_diffrn_measured_fraction_theta_full 1.000
_diffrn_measured_fraction_theta_max 0.996
_diffrn_measurement_details
;
List of Runs (angles in degrees, time in seconds):

  # Type    Start    End  Width  t~exp~   \w     \q     \k     \f   Frames
#--------------------------------------------------------------------------
  1  \w   -114.00 -14.00   1.00    4.25    --  -41.72 -57.00-150.00  100
  2  \w   -116.00 -17.00   1.00    4.25    --  -41.72 -38.00 -30.00   99
  3  \w    -66.00  33.00   1.00    4.25    --  -41.72  38.00 150.00   99
  4  \w      7.00  33.00   1.00    4.25    --   41.72  84.00 -37.33   26
  5  \w    -30.00  70.00   1.00    4.25    --   41.72 -57.00 -60.00  100
  6  \w     27.00  98.00   1.00    4.25    --   41.72-125.00-180.00   71
  7  \w     36.00 109.00   1.00   17.01    --  112.00-111.00-120.00   73
  8  \w    103.00 178.00   1.00   17.01    --  112.00  77.00-120.00   75
  9  \w     36.00 145.00   1.00   17.01    --  112.00 -77.00  60.00  109
 10  \w     36.00 109.00   1.00   17.01    --  112.00-111.00-180.00   73
 11  \w     39.00 138.00   1.00   17.01    --  112.00 -45.00  90.00   99
 12  \w     36.00 109.00   1.00   17.01    --  112.00-111.00   0.00   73
 13  \w     36.00 109.00   1.00   17.01    --  112.00-111.00 -90.00   73
 14  \w     36.00 109.00   1.00   17.01    --  112.00-111.00  30.00   73
 15  \w    104.00 178.00   1.00   17.01    --  112.00 111.00-120.00   74
 16  \w     36.00 140.00   1.00   17.01    --  112.00 -30.00-180.00  104
 17  \w     30.00 106.00   1.00   17.01    --  112.00 -95.00  90.00   76
 18  \w     86.00 178.00   1.00   17.01    --  112.00  45.00  30.00   92
 19  \w     36.00 109.00   1.00   17.01    --  112.00-111.00-150.00   73
 20  \w     87.00 178.00   1.00   17.01    --  112.00  33.00 139.00   91
 21  \w     30.00 106.00   1.00   17.01    --  112.00 -95.00 -90.00   76
 22  \w     36.00 109.00   1.00   17.01    --  112.00-111.00 120.00   73
 23  \w     30.00 106.00   1.00   17.01    --  112.00 -95.00  30.00   76
 24  \w     36.00 140.00   1.00   17.01    --  112.00 -30.00  90.00  104
 25  \w     40.00 141.00   1.00   17.01    --  112.00 -61.00-120.00  101
 26  \w    104.00 178.00   1.00   17.01    --  112.00 111.00   0.00   74
 27  \w     61.00 146.00   1.00   17.01    --  112.00 178.00  60.00   85
 28  \w     61.00 146.00   1.00   17.01    --  112.00 178.00  30.00   85
 29  \w     36.00 109.00   1.00   17.01    --  112.00-111.00  90.00   73
 30  \w     36.00 109.00   1.00   17.01    --  112.00-111.00 -30.00   73
 31  \w     40.00 141.00   1.00   17.01    --  112.00 -61.00 120.00  101
 32  \w     40.00 141.00   1.00   17.01    --  112.00 -61.00   0.00  101
 33  \w    103.00 178.00   1.00   17.01    --  112.00  77.00 120.00   75
 34  \w     30.00 165.00   1.00   17.01    --  112.00 -15.00  30.00  135
 35  \w     24.00 178.00   1.00   17.01    --  112.00   0.00-120.00  154
 36  \w    104.00 178.00   1.00   17.01    --  112.00 111.00 -30.00   74
 37  \w     53.00  84.00   1.00   17.01    --  112.00 -95.00 -60.00   31
 38  \w     62.00  88.00   1.00   17.01    --  112.00 -95.00   0.00   26
 39  \w     73.00  99.00   1.00   17.01    --  112.00 -61.00  30.00   26
 40  \w     42.00  68.00   1.00   17.01    --  112.00 -30.00 -30.00   26
 41  \w     76.00 102.00   1.00   17.01    --  112.00 -30.00 -30.00   26
;
_diffrn_measurement_device 'four-circle diffractometer'
_diffrn_measurement_device_type 'SuperNova, Dual, Cu at home/near, AtlasS2'
_diffrn_measurement_method '\w scans'
_diffrn_orient_matrix_type 'CrysAlisPro convention (1999,Acta A55,543-557)'
_diffrn_orient_matrix_UB_11 0.0467964000
_diffrn_orient_matrix_UB_12 0.1169582000
_diffrn_orient_matrix_UB_13 0.0211342000
_diffrn_orient_matrix_UB_21 0.1578684000
_diffrn_orient_matrix_UB_22 -0.0013944000
_diffrn_orient_matrix_UB_23 0.0373813000
_diffrn_orient_matrix_UB_31 0.0462822000
_diffrn_orient_matrix_UB_32 0.0170113000
_diffrn_orient_matrix_UB_33 -0.0921977000
_diffrn_radiation_monochromator mirror
_diffrn_radiation_probe x-ray
_diffrn_radiation_type 'Cu K\a'
_diffrn_radiation_wavelength 1.54184
_diffrn_reflns_av_R_equivalents 0.0188
_diffrn_reflns_av_unetI/netI 0.0136
_diffrn_reflns_Laue_measured_fraction_full 1.000
_diffrn_reflns_Laue_measured_fraction_max 0.996
_diffrn_reflns_limit_h_max 11
_diffrn_reflns_limit_h_min -12
_diffrn_reflns_limit_k_max 17
_diffrn_reflns_limit_k_min -17
_diffrn_reflns_limit_l_max 14
_diffrn_reflns_limit_l_min -19
_diffrn_reflns_number 39179
_diffrn_reflns_point_group_measured_fraction_full 1.000
_diffrn_reflns_point_group_measured_fraction_max 0.996
_diffrn_reflns_theta_full 67.684
_diffrn_reflns_theta_max 76.356
_diffrn_reflns_theta_min 2.917
_diffrn_source 'micro-focus sealed X-ray tube'
_diffrn_source_type 'SuperNova (Cu) X-ray Source'
_exptl_absorpt_coefficient_mu 1.789
_exptl_absorpt_correction_T_max 1.000
_exptl_absorpt_correction_T_min 0.404
_exptl_absorpt_correction_type gaussian
_exptl_absorpt_process_details
;
CrysAlisPro 1.171.40.67a (Rigaku Oxford Diffraction, 2019)
Numerical absorption correction based on gaussian integration over
			a multifaceted crystal model
Empirical absorption correction using spherical harmonics,
 implemented in SCALE3 ABSPACK scaling algorithm.
;
_exptl_crystal_colour brown
_exptl_crystal_colour_primary brown
_exptl_crystal_density_diffrn 1.543
_exptl_crystal_description plate
_exptl_crystal_F_000 886
_exptl_crystal_size_max 0.289
_exptl_crystal_size_mid 0.181
_exptl_crystal_size_min 0.051
_refine_diff_density_max 0.280
_refine_diff_density_min -0.505
_refine_diff_density_rms 0.046
_refine_ls_extinction_method none
_refine_ls_goodness_of_fit_ref 1.057
_refine_ls_hydrogen_treatment constr
_refine_ls_matrix_type full
_refine_ls_number_parameters 666
_refine_ls_number_reflns 7869
_refine_ls_number_restraints 36
_refine_ls_restrained_S_all 1.074
_refine_ls_R_factor_all 0.0458
_refine_ls_R_factor_gt 0.0386
_refine_ls_shift/su_max 0.001
_refine_ls_shift/su_mean 0.000
_refine_ls_structure_factor_coef Fsqd
_refine_ls_weighting_details 'w=1/[\s^2^(Fo^2^)+(0.0737P)^2^+0.2209P] where P=(Fo^2^+2Fc^2^)/3'
_refine_ls_weighting_scheme calc
_refine_ls_wR_factor_gt 0.1177
_refine_ls_wR_factor_ref 0.1269
_reflns_Friedel_coverage 0.000
_reflns_number_gt 6376
_reflns_number_total 7869
_reflns_threshold_expression 'I > 2\s(I)'
_cod_data_source_file d3nj04614a2.cif
_cod_data_source_block ka_216_6
_cod_depositor_comments 'Adding full bibliography for 7062847--7062848.cif.'
_cod_database_code 7062848
_shelx_shelxl_version_number 2014/7
_chemical_oxdiff_formula 'C36 H28 Cu F12 N2 O6'
_shelx_space_group_comment
;
The symmetry employed for this shelxl refinement is uniquely defined
by the following loop, which should always be used as a source of
symmetry information in preference to the above space-group names.
They are only intended as comments.
;
_shelx_estimated_absorpt_t_max 0.914
_shelx_estimated_absorpt_t_min 0.626
_reflns_odcompleteness_completeness 98.41
_reflns_odcompleteness_iscentric 1
_reflns_odcompleteness_theta 77.17
_olex2_refinement_description
;
1. Fixed Uiso
 At 1.2 times of:
  All C(H) groups
 At 1.5 times of:
  All C(H,H,H) groups
2. Uiso/Uaniso restraints and constraints
Uanis(F12A) \\sim Ueq, Uanis(F12) \\sim Ueq, Uanis(F10A) \\sim Ueq, Uanis(F10)
\\sim Ueq, Uanis(F11A) \\sim Ueq, Uanis(F11) \\sim Ueq: with sigma of 0.01 and
sigma for terminal atoms of 0.02
3. Others
 Sof(F1A)=Sof(F2A)=Sof(F3A)=1-FVAR(1)
 Sof(F1)=Sof(F2)=Sof(F3)=FVAR(1)
 Sof(F4A)=Sof(F5A)=Sof(F6A)=1-FVAR(2)
 Sof(F4)=Sof(F6)=Sof(F5)=FVAR(2)
 Sof(F7A)=Sof(F8A)=Sof(F9A)=1-FVAR(3)
 Sof(F7)=Sof(F9)=Sof(F8)=FVAR(3)
 Sof(F10A)=Sof(F11A)=Sof(F12A)=1-FVAR(4)
 Sof(F11)=Sof(F12)=Sof(F10)=FVAR(4)
 Sof(C25A)=Sof(H25D)=Sof(H25E)=Sof(H25F)=Sof(C24A)=Sof(H24D)=Sof(H24E)=
 Sof(H24F)=Sof(C26A)=Sof(H26D)=Sof(H26E)=Sof(H26F)=1-FVAR(5)
 Sof(C24)=Sof(H24A)=Sof(H24B)=Sof(H24C)=Sof(C26)=Sof(H26A)=Sof(H26B)=Sof(H26C)=
 Sof(C25)=Sof(H25A)=Sof(H25B)=Sof(H25C)=FVAR(5)
4.a Aromatic/amide H refined with riding coordinates:
 C10(H10), C1(H1), C13(H13), C15(H15), C4(H4), C34(H34), C7(H7), C6(H6),
 C29(H29), C5(H5)
4.b Idealised Me refined as rotating group:
 C20(H20A,H20B,H20C), C22(H22A,H22B,H22C), C21(H21A,H21B,H21C), C24(H24A,H24B,
 H24C), C26(H26A,H26B,H26C), C25(H25A,H25B,H25C), C25A(H25D,H25E,H25F),
 C24A(H24D,H24E,H24F), C26A(H26D,H26E,H26F)
;
_olex2_submission_special_instructions 'No special instructions were received'
_oxdiff_exptl_absorpt_empirical_details
;
Empirical correction (ABSPACK) includes:
- Absorption correction using spherical harmonics
- Frame scaling
;
_oxdiff_exptl_absorpt_empirical_full_max 1.320
_oxdiff_exptl_absorpt_empirical_full_min 0.775

loop_
_space_group_symop_operation_xyz
'x, y, z'
'-x, -y, -z'

loop_
_atom_site_label
_atom_site_type_symbol
_atom_site_fract_x
_atom_site_fract_y
_atom_site_fract_z
_atom_site_U_iso_or_equiv
_atom_site_adp_type
_atom_site_occupancy
_atom_site_site_symmetry_order
_atom_site_calc_flag
_atom_site_refinement_flags_posn
_atom_site_refinement_flags_adp
_atom_site_refinement_flags_occupancy
_atom_site_disorder_assembly
_atom_site_disorder_group
Cu2 Cu 0.5000 0.5000 1.0000 0.05676(12) Uani 1 2 d S . P . .
Cu1 Cu 1.0000 0.5000 0.5000 0.06052(12) Uani 1 2 d S . P . .
O2 O 0.81515(12) 0.70619(7) 0.75872(6) 0.0462(2) Uani 1 1 d . . . . .
O5 O 0.70258(12) 0.58938(8) 1.01619(7) 0.0506(2) Uani 1 1 d . . . . .
O6 O 0.55517(12) 0.40320(8) 1.07842(7) 0.0518(2) Uani 1 1 d . . . . .
O3 O 0.79339(12) 0.41440(8) 0.48423(7) 0.0515(2) Uani 1 1 d . . . . .
O1 O 0.67825(13) 0.28754(7) 0.74730(7) 0.0524(3) Uani 1 1 d . . . . .
O4 O 0.95170(12) 0.59653(8) 0.41989(7) 0.0527(2) Uani 1 1 d . . . . .
N1 N 0.56617(13) 0.39530(8) 0.86842(7) 0.0432(2) Uani 1 1 d . . . . .
N2 N 0.92371(13) 0.59987(8) 0.63615(7) 0.0413(2) Uani 1 1 d . . . . .
F1 F 0.9743(8) 0.6707(9) 0.9711(5) 0.112(3) Uani 0.39(2) 1 d . . P A 1
F7 F 0.5265(13) 0.3314(12) 0.5275(7) 0.121(4) Uani 0.44(2) 1 d . . P B 1
C11 C 0.83798(14) 0.55044(9) 0.69103(8) 0.0379(2) Uani 1 1 d . . . . .
C18 C 0.77956(14) 0.60245(9) 0.75487(8) 0.0379(2) Uani 1 1 d . . . . .
C2 C 0.65002(14) 0.44350(9) 0.81201(8) 0.0379(2) Uani 1 1 d . . . . .
C12 C 0.96445(14) 0.70735(10) 0.64489(8) 0.0404(3) Uani 1 1 d . . . . .
C9 C 0.70998(15) 0.39131(9) 0.74865(8) 0.0394(3) Uani 1 1 d . . . . .
F9 F 0.4262(8) 0.3903(11) 0.4152(11) 0.134(4) Uani 0.44(2) 1 d . . P B 1
C17 C 0.91290(15) 0.76045(10) 0.70661(8) 0.0401(3) Uani 1 1 d . . . . .
C3 C 0.53434(16) 0.28832(10) 0.86462(9) 0.0440(3) Uani 1 1 d . . . . .
C10 C 0.79677(16) 0.44086(10) 0.69167(8) 0.0426(3) Uani 1 1 d . . . . .
H10 H 0.8306 0.4035 0.6521 0.051 Uiso 1 1 calc R U . . .
C1 C 0.68975(16) 0.55280(9) 0.81064(8) 0.0418(3) Uani 1 1 d . . . . .
H1 H 0.6531 0.5900 0.8487 0.050 Uiso 1 1 calc R U . . .
C16 C 0.95882(17) 0.86750(10) 0.71897(9) 0.0460(3) Uani 1 1 d . . . . .
C13 C 1.06571(16) 0.76351(11) 0.59321(10) 0.0483(3) Uani 1 1 d . . . . .
H13 H 1.0999 0.7291 0.5516 0.058 Uiso 1 1 calc R U . . .
C8 C 0.59135(17) 0.23596(10) 0.80588(9) 0.0474(3) Uani 1 1 d . . . . .
C33 C 0.81242(17) 0.56951(12) 1.05727(9) 0.0500(3) Uani 1 1 d . . . . .
C14 C 1.11558(17) 0.86932(11) 0.60317(11) 0.0519(3) Uani 1 1 d . . . . .
F2 F 0.988(2) 0.7302(13) 1.1013(17) 0.151(6) Uani 0.39(2) 1 d . . P A 1
C28 C 0.68687(17) 0.43633(12) 0.44148(10) 0.0512(3) Uani 1 1 d . . . . .
C30 C 0.82434(19) 0.59175(12) 0.38375(10) 0.0535(3) Uani 1 1 d . . . . .
F3 F 1.0779(10) 0.6137(10) 1.0731(7) 0.095(2) Uani 0.39(2) 1 d . . P A 1
C19 C 0.9030(2) 0.92455(11) 0.78804(11) 0.0579(4) Uani 1 1 d . . . . .
C15 C 1.06084(17) 0.91884(11) 0.66601(11) 0.0521(3) Uani 1 1 d . . . . .
H15 H 1.0945 0.9901 0.6728 0.063 Uiso 1 1 calc R U . . .
C35 C 0.68483(18) 0.40834(12) 1.11049(10) 0.0511(3) Uani 1 1 d . . . . .
C4 C 0.4423(2) 0.23001(12) 0.92004(11) 0.0587(4) Uani 1 1 d . . . . .
H4 H 0.3998 0.2622 0.9588 0.070 Uiso 1 1 calc R U . . .
F8 F 0.5279(17) 0.2714(9) 0.4048(10) 0.127(3) Uani 0.44(2) 1 d . . P B 1
C34 C 0.8151(2) 0.48467(15) 1.10376(12) 0.0630(4) Uani 1 1 d . . . . .
H34 H 0.9054 0.4787 1.1309 0.076 Uiso 1 1 calc R U . . .
C23 C 1.2370(2) 0.93017(13) 0.55214(14) 0.0676(5) Uani 1 1 d . . . . .
C7 C 0.5646(2) 0.13089(12) 0.80360(13) 0.0670(5) Uani 1 1 d . . . . .
H7 H 0.6062 0.0981 0.7648 0.080 Uiso 1 1 calc R U . . .
C27 C 0.5345(2) 0.35977(16) 0.44694(15) 0.0699(5) Uani 1 1 d . . . . .
C6 C 0.4752(3) 0.07544(13) 0.85977(15) 0.0766(6) Uani 1 1 d . . . . .
H6 H 0.4558 0.0046 0.8589 0.092 Uiso 1 1 calc R U . . .
C29 C 0.6914(2) 0.51898(15) 0.39056(13) 0.0676(4) Uani 1 1 d . . . . .
H29 H 0.6035 0.5257 0.3604 0.081 Uiso 1 1 calc R U . . .
C32 C 0.9596(2) 0.65188(16) 1.05170(14) 0.0699(5) Uani 1 1 d . . . . .
C5 C 0.4141(2) 0.12474(13) 0.91741(14) 0.0722(5) Uani 1 1 d . . . . .
H5 H 0.3534 0.0867 0.9548 0.087 Uiso 1 1 calc R U . . .
C36 C 0.6971(2) 0.31655(17) 1.16407(15) 0.0732(5) Uani 1 1 d . . . . .
C20 C 0.7346(2) 0.90020(14) 0.76821(17) 0.0807(6) Uani 1 1 d . . . . .
H20A H 0.7072 0.9187 0.7098 0.121 Uiso 1 1 calc R U . . .
H20B H 0.7015 0.9385 0.8103 0.121 Uiso 1 1 calc R U . . .
H20C H 0.6892 0.8281 0.7721 0.121 Uiso 1 1 calc R U . . .
C31 C 0.8204(3) 0.68110(17) 0.32548(17) 0.0836(6) Uani 1 1 d . . . . .
C22 C 0.9688(3) 1.04119(12) 0.78713(15) 0.0817(6) Uani 1 1 d . . . . .
H22A H 1.0750 1.0596 0.8006 0.123 Uiso 1 1 calc R U . . .
H22B H 0.9312 1.0746 0.8305 0.123 Uiso 1 1 calc R U . . .
H22C H 0.9413 1.0623 0.7297 0.123 Uiso 1 1 calc R U . . .
C21 C 0.9506(4) 0.89451(17) 0.88038(13) 0.0944(8) Uani 1 1 d . . . . .
H21A H 0.9005 0.8234 0.8855 0.142 Uiso 1 1 calc R U . . .
H21B H 0.9252 0.9357 0.9238 0.142 Uiso 1 1 calc R U . . .
H21C H 1.0560 0.9056 0.8897 0.142 Uiso 1 1 calc R U . . .
C24 C 1.2547(11) 0.8623(7) 0.4675(7) 0.0761(19) Uani 0.465(13) 1 d . . P C 1
H24A H 1.3217 0.9055 0.4330 0.114 Uiso 0.465(13) 1 calc R U P C 1
H24B H 1.1595 0.8334 0.4317 0.114 Uiso 0.465(13) 1 calc R U P C 1
H24C H 1.2934 0.8081 0.4877 0.114 Uiso 0.465(13) 1 calc R U P C 1
C26 C 1.3730(9) 0.9688(12) 0.6065(6) 0.120(5) Uani 0.465(13) 1 d . . P C 1
H26A H 1.3992 0.9137 0.6353 0.180 Uiso 0.465(13) 1 calc R U P C 1
H26B H 1.3658 1.0182 0.6501 0.180 Uiso 0.465(13) 1 calc R U P C 1
H26C H 1.4478 1.0012 0.5717 0.180 Uiso 0.465(13) 1 calc R U P C 1
C25 C 1.1803(14) 1.0169(7) 0.5020(8) 0.107(3) Uani 0.465(13) 1 d . . P C 1
H25A H 1.2560 1.0560 0.4705 0.160 Uiso 0.465(13) 1 calc R U P C 1
H25B H 1.1594 1.0617 0.5444 0.160 Uiso 0.465(13) 1 calc R U P C 1
H25C H 1.0918 0.9847 0.4611 0.160 Uiso 0.465(13) 1 calc R U P C 1
F11 F 0.9426(5) 0.7068(3) 0.2833(3) 0.1233(14) Uani 0.680(6) 1 d . U P D 1
F12 F 0.8342(7) 0.7617(3) 0.3728(3) 0.148(2) Uani 0.680(6) 1 d . U P D 1
F10 F 0.7112(6) 0.6607(4) 0.2648(4) 0.178(3) Uani 0.680(6) 1 d . U P D 1
F4 F 0.8206(7) 0.2955(5) 1.1633(5) 0.119(3) Uani 0.526(10) 1 d . . P E 1
F6 F 0.5886(7) 0.2339(4) 1.1407(6) 0.137(4) Uani 0.526(10) 1 d . . P E 1
F5 F 0.6975(13) 0.3377(5) 1.2477(3) 0.151(4) Uani 0.526(10) 1 d . . P E 1
F1A F 0.9844(6) 0.6568(5) 0.9699(3) 0.1014(17) Uani 0.61(2) 1 d . . P A 2
F2A F 0.9431(9) 0.7438(5) 1.0719(5) 0.1067(16) Uani 0.61(2) 1 d . . P A 2
F3A F 1.0688(8) 0.6409(11) 1.1034(11) 0.150(4) Uani 0.61(2) 1 d . . P A 2
F4A F 0.8100(8) 0.3329(6) 1.2168(7) 0.169(5) Uani 0.474(10) 1 d . . P E 2
F5A F 0.5884(7) 0.2855(8) 1.2043(7) 0.160(4) Uani 0.474(10) 1 d . . P E 2
F6A F 0.6915(15) 0.2424(5) 1.1070(4) 0.159(4) Uani 0.474(10) 1 d . . P E 2
F7A F 0.5272(9) 0.3188(9) 0.5182(7) 0.126(3) Uani 0.56(2) 1 d . . P B 2
F8A F 0.4906(9) 0.2925(7) 0.3786(7) 0.107(2) Uani 0.56(2) 1 d . . P B 2
F9A F 0.4268(7) 0.4057(5) 0.4392(6) 0.1012(19) Uani 0.56(2) 1 d . . P B 2
F10A F 0.6810(8) 0.7027(6) 0.3311(6) 0.108(2) Uani 0.320(6) 1 d . U P D 2
F11A F 0.7891(17) 0.6529(8) 0.2466(4) 0.147(5) Uani 0.320(6) 1 d . U P D 2
F12A F 0.9077(11) 0.7601(7) 0.3491(9) 0.155(6) Uani 0.320(6) 1 d . U P D 2
C25A C 1.2630(9) 1.0460(4) 0.5638(8) 0.102(3) Uani 0.535(13) 1 d . . P C 2
H25D H 1.3387 1.0808 0.5304 0.153 Uiso 0.535(13) 1 calc R U P C 2
H25E H 1.2939 1.0687 0.6251 0.153 Uiso 0.535(13) 1 calc R U P C 2
H25F H 1.1725 1.0614 0.5431 0.153 Uiso 0.535(13) 1 calc R U P C 2
C24A C 1.2119(12) 0.8916(8) 0.4639(6) 0.095(3) Uani 0.535(13) 1 d . . P C 2
H24D H 1.2911 0.9296 0.4343 0.143 Uiso 0.535(13) 1 calc R U P C 2
H24E H 1.1194 0.8982 0.4352 0.143 Uiso 0.535(13) 1 calc R U P C 2
H24F H 1.2080 0.8205 0.4617 0.143 Uiso 0.535(13) 1 calc R U P C 2
C26A C 1.3861(7) 0.9142(5) 0.6050(6) 0.0886(17) Uani 0.535(13) 1 d . . P C 2
H26D H 1.3776 0.8423 0.6033 0.133 Uiso 0.535(13) 1 calc R U P C 2
H26E H 1.3996 0.9405 0.6653 0.133 Uiso 0.535(13) 1 calc R U P C 2
H26F H 1.4698 0.9501 0.5780 0.133 Uiso 0.535(13) 1 calc R U P C 2

loop_
_atom_site_aniso_label
_atom_site_aniso_U_11
_atom_site_aniso_U_22
_atom_site_aniso_U_33
_atom_site_aniso_U_23
_atom_site_aniso_U_13
_atom_site_aniso_U_12
Cu2 0.03848(17) 0.0597(2) 0.0715(2) 0.03114(15) 0.00731(13) 0.01186(13)
Cu1 0.03718(17) 0.0617(2) 0.0803(2) 0.03334(17) 0.00436(14) 0.01060(14)
O2 0.0601(6) 0.0313(4) 0.0512(5) 0.0056(3) 0.0241(4) 0.0124(4)
O5 0.0445(5) 0.0525(6) 0.0553(5) 0.0133(4) 0.0106(4) 0.0128(4)
O6 0.0466(5) 0.0565(6) 0.0559(5) 0.0186(4) 0.0121(4) 0.0179(4)
O3 0.0420(5) 0.0550(6) 0.0581(6) 0.0116(4) 0.0098(4) 0.0138(4)
O1 0.0678(7) 0.0322(5) 0.0600(6) 0.0043(4) 0.0259(5) 0.0119(4)
O4 0.0494(6) 0.0554(6) 0.0563(5) 0.0156(4) 0.0108(4) 0.0182(5)
N1 0.0482(6) 0.0370(5) 0.0450(5) 0.0075(4) 0.0146(5) 0.0097(4)
N2 0.0443(6) 0.0369(5) 0.0443(5) 0.0054(4) 0.0142(4) 0.0108(4)
F1 0.048(3) 0.152(6) 0.117(5) 0.093(6) -0.002(3) -0.003(3)
F7 0.068(5) 0.183(8) 0.088(4) 0.023(4) 0.032(3) -0.009(4)
C11 0.0405(6) 0.0353(6) 0.0383(5) 0.0031(4) 0.0084(5) 0.0108(5)
C18 0.0433(6) 0.0324(5) 0.0383(5) 0.0041(4) 0.0085(5) 0.0107(5)
C2 0.0403(6) 0.0354(6) 0.0373(5) 0.0045(4) 0.0077(5) 0.0091(5)
C12 0.0405(6) 0.0363(6) 0.0449(6) 0.0059(5) 0.0105(5) 0.0099(5)
C9 0.0448(6) 0.0321(6) 0.0410(6) 0.0019(4) 0.0073(5) 0.0109(5)
F9 0.044(3) 0.176(8) 0.158(6) 0.083(5) -0.027(3) 0.008(3)
C17 0.0420(6) 0.0358(6) 0.0424(6) 0.0075(5) 0.0106(5) 0.0091(5)
C3 0.0459(7) 0.0369(6) 0.0467(6) 0.0075(5) 0.0079(5) 0.0076(5)
C10 0.0509(7) 0.0351(6) 0.0438(6) 0.0011(5) 0.0161(5) 0.0124(5)
C1 0.0520(7) 0.0351(6) 0.0419(6) 0.0036(5) 0.0170(5) 0.0139(5)
C16 0.0511(7) 0.0359(6) 0.0507(7) 0.0056(5) 0.0100(6) 0.0111(5)
C13 0.0461(7) 0.0440(7) 0.0571(7) 0.0099(6) 0.0194(6) 0.0112(6)
C8 0.0529(8) 0.0360(6) 0.0514(7) 0.0065(5) 0.0110(6) 0.0085(5)
C33 0.0440(7) 0.0576(8) 0.0465(7) 0.0045(6) 0.0061(5) 0.0126(6)
C14 0.0462(7) 0.0433(7) 0.0661(8) 0.0138(6) 0.0183(6) 0.0079(6)
F2 0.088(7) 0.116(7) 0.209(12) -0.089(7) 0.054(7) -0.034(5)
C28 0.0425(7) 0.0559(8) 0.0545(7) -0.0018(6) 0.0043(6) 0.0154(6)
C30 0.0597(9) 0.0513(8) 0.0510(7) 0.0040(6) -0.0006(6) 0.0227(7)
F3 0.043(2) 0.119(4) 0.124(5) 0.032(4) 0.014(4) 0.021(3)
C19 0.0770(10) 0.0355(7) 0.0623(8) 0.0011(6) 0.0199(7) 0.0146(7)
C15 0.0530(8) 0.0353(6) 0.0654(8) 0.0094(6) 0.0143(6) 0.0062(6)
C35 0.0532(8) 0.0579(8) 0.0468(7) 0.0119(6) 0.0092(6) 0.0224(7)
C4 0.0678(10) 0.0436(7) 0.0633(9) 0.0104(6) 0.0252(7) 0.0073(7)
F8 0.095(6) 0.086(4) 0.166(7) -0.019(4) 0.002(5) -0.015(3)
C34 0.0496(8) 0.0704(10) 0.0683(9) 0.0190(8) 0.0019(7) 0.0190(8)
C23 0.0607(10) 0.0507(8) 0.0914(12) 0.0149(8) 0.0364(9) 0.0046(7)
C7 0.0862(12) 0.0364(7) 0.0797(11) 0.0051(7) 0.0298(9) 0.0126(7)
C27 0.0473(9) 0.0701(11) 0.0858(13) -0.0003(10) 0.0023(8) 0.0114(8)
C6 0.0999(15) 0.0353(7) 0.0941(13) 0.0137(8) 0.0347(11) 0.0095(8)
C29 0.0530(9) 0.0659(10) 0.0805(11) 0.0110(8) -0.0086(8) 0.0205(8)
C32 0.0526(9) 0.0729(12) 0.0742(11) 0.0143(9) 0.0013(8) 0.0064(8)
C5 0.0869(13) 0.0450(8) 0.0812(11) 0.0176(8) 0.0335(10) 0.0036(8)
C36 0.0682(12) 0.0739(12) 0.0822(12) 0.0323(10) 0.0099(9) 0.0266(10)
C20 0.0802(13) 0.0550(10) 0.1171(16) -0.0013(10) 0.0411(12) 0.0249(9)
C31 0.0896(15) 0.0630(12) 0.0906(15) 0.0204(10) -0.0164(12) 0.0235(11)
C22 0.1091(16) 0.0379(8) 0.0972(14) -0.0046(8) 0.0347(12) 0.0125(9)
C21 0.161(2) 0.0673(12) 0.0560(10) -0.0050(8) 0.0167(12) 0.0357(14)
C24 0.076(4) 0.073(4) 0.081(3) 0.009(3) 0.045(3) 0.009(2)
C26 0.058(4) 0.168(11) 0.092(4) -0.010(6) 0.021(3) -0.034(5)
C25 0.135(7) 0.085(4) 0.125(7) 0.061(5) 0.078(6) 0.041(5)
F11 0.146(3) 0.125(3) 0.114(2) 0.0758(19) 0.040(2) 0.048(2)
F12 0.227(6) 0.071(2) 0.176(3) 0.017(2) 0.040(4) 0.084(3)
F10 0.123(3) 0.146(4) 0.202(6) 0.099(4) -0.092(3) -0.013(3)
F4 0.116(4) 0.141(4) 0.155(5) 0.090(4) 0.064(4) 0.095(4)
F6 0.124(4) 0.077(2) 0.170(6) 0.065(3) -0.051(4) -0.007(2)
F5 0.284(10) 0.168(5) 0.066(2) 0.059(3) 0.067(4) 0.144(6)
F1A 0.087(3) 0.109(3) 0.105(3) 0.000(3) 0.056(3) 0.006(2)
F2A 0.090(3) 0.0638(17) 0.140(3) -0.013(2) 0.008(2) -0.0118(18)
F3A 0.056(3) 0.166(7) 0.179(7) 0.098(6) -0.047(3) -0.022(3)
F4A 0.112(5) 0.146(6) 0.199(8) 0.104(6) -0.084(5) -0.002(4)
F5A 0.099(4) 0.216(8) 0.181(6) 0.159(6) 0.045(4) 0.046(5)
F6A 0.257(11) 0.076(3) 0.158(5) 0.030(3) 0.007(6) 0.081(5)
F7A 0.052(3) 0.163(5) 0.137(6) 0.087(5) 0.001(3) -0.009(3)
F8A 0.077(3) 0.094(3) 0.125(4) -0.043(3) 0.008(2) -0.005(2)
F9A 0.049(2) 0.093(3) 0.166(5) -0.006(3) 0.024(3) 0.0265(16)
F10A 0.117(5) 0.109(4) 0.130(5) 0.055(4) 0.023(4) 0.074(4)
F11A 0.282(15) 0.147(7) 0.046(3) 0.036(3) 0.038(5) 0.109(9)
F12A 0.117(6) 0.089(5) 0.199(10) 0.089(6) -0.072(6) -0.027(4)
C25A 0.097(5) 0.057(2) 0.167(8) 0.046(3) 0.079(5) 0.016(2)
C24A 0.101(6) 0.096(5) 0.074(3) 0.016(3) 0.048(4) -0.010(4)
C26A 0.054(2) 0.085(3) 0.125(4) 0.019(3) 0.030(2) 0.010(3)

loop_
_atom_type_symbol
_atom_type_description
_atom_type_scat_dispersion_real
_atom_type_scat_dispersion_imag
_atom_type_scat_source
C C 0.0181 0.0091 'International Tables Vol C Tables 4.2.6.8 and 6.1.1.4'
H H 0.0000 0.0000 'International Tables Vol C Tables 4.2.6.8 and 6.1.1.4'
Cu Cu -1.9646 0.5888 'International Tables Vol C Tables 4.2.6.8 and 6.1.1.4'
F F 0.0727 0.0534 'International Tables Vol C Tables 4.2.6.8 and 6.1.1.4'
N N 0.0311 0.0180 'International Tables Vol C Tables 4.2.6.8 and 6.1.1.4'
O O 0.0492 0.0322 'International Tables Vol C Tables 4.2.6.8 and 6.1.1.4'

loop_
_exptl_crystal_face_index_h
_exptl_crystal_face_index_k
_exptl_crystal_face_index_l
_exptl_crystal_face_perp_dist
-4 7 -4 0.0709
-2 8 -4 0.0561
0 7 -6 0.0647
2 7 -2 0.0714
-1 -7 -2 0.0570
-3 -5 -2 0.0764
1 0 -10 0.1118
4 3 4 0.0764
-6 3 -3 0.1064
5 -3 5 0.0820
4 -7 3 0.0664
-3 8 -2 0.0559
3 -8 3 0.0507
2 1 -10 0.1254
2 -9 1 0.0406
1 7 -5 0.0677
0 -9 0 0.0401
0 -8 -1 0.0456
-2 -1 10 0.1178
-4 -3 -3 0.0893
-3 -2 -6 0.0851
0 8 1 0.0057

loop_
_geom_angle_atom_site_label_1
_geom_angle_atom_site_label_2
_geom_angle_atom_site_label_3
_geom_angle
_geom_angle_site_symmetry_1
_geom_angle_site_symmetry_3
_geom_angle_publ_flag
O5 Cu2 O5 180.0 . 2_667 ?
O5 Cu2 O6 91.66(5) 2_667 2_667 ?
O5 Cu2 O6 88.34(5) . 2_667 ?
O5 Cu2 O6 91.66(5) . . ?
O5 Cu2 O6 88.34(5) 2_667 . ?
O6 Cu2 O6 180.0 . 2_667 ?
O3 Cu1 O3 180.0 2_766 . ?
O4 Cu1 O3 91.72(5) 2_766 2_766 ?
O4 Cu1 O3 91.72(5) . . ?
O4 Cu1 O3 88.28(5) . 2_766 ?
O4 Cu1 O3 88.28(5) 2_766 . ?
O4 Cu1 O4 180.0 2_766 . ?
C18 O2 C17 119.61(10) . . ?
C33 O5 Cu2 125.45(10) . . ?
C35 O6 Cu2 124.98(10) . . ?
C28 O3 Cu1 125.19(10) . . ?
C9 O1 C8 118.65(11) . . ?
C30 O4 Cu1 125.23(11) . . ?
C2 N1 C3 116.32(11) . . ?
C11 N2 C12 116.76(10) . . ?
N2 C11 C18 122.69(11) . . ?
N2 C11 C10 121.57(11) . . ?
C10 C11 C18 115.74(11) . . ?
O2 C18 C11 119.04(11) . . ?
C1 C18 O2 117.55(11) . . ?
C1 C18 C11 123.41(11) . . ?
N1 C2 C9 123.40(11) . . ?
N1 C2 C1 120.83(11) . . ?
C1 C2 C9 115.76(11) . . ?
C17 C12 N2 122.28(11) . . ?
C13 C12 N2 118.87(11) . . ?
C13 C12 C17 118.77(12) . . ?
O1 C9 C2 118.79(11) . . ?
C10 C9 O1 117.95(11) . . ?
C10 C9 C2 123.25(11) . . ?
O2 C17 C12 119.36(11) . . ?
O2 C17 C16 117.93(11) . . ?
C16 C17 C12 122.70(12) . . ?
C8 C3 N1 121.90(12) . . ?
C8 C3 C4 117.54(13) . . ?
C4 C3 N1 120.55(13) . . ?
C11 C10 H10 119.5 . . ?
C9 C10 C11 120.96(11) . . ?
C9 C10 H10 119.5 . . ?
C18 C1 C2 120.85(11) . . ?
C18 C1 H1 119.6 . . ?
C2 C1 H1 119.6 . . ?
C17 C16 C19 122.04(12) . . ?
C15 C16 C17 115.67(13) . . ?
C15 C16 C19 122.28(13) . . ?
C12 C13 H13 119.5 . . ?
C14 C13 C12 120.91(13) . . ?
C14 C13 H13 119.5 . . ?
O1 C8 C3 120.91(12) . . ?
O1 C8 C7 116.75(13) . . ?
C7 C8 C3 122.34(14) . . ?
O5 C33 C34 128.20(15) . . ?
O5 C33 C32 112.93(14) . . ?
C34 C33 C32 118.86(16) . . ?
C13 C14 C15 118.10(13) . . ?
C13 C14 C23 120.67(14) . . ?
C15 C14 C23 121.05(14) . . ?
O3 C28 C27 114.18(15) . . ?
O3 C28 C29 127.84(16) . . ?
C29 C28 C27 117.98(16) . . ?
O4 C30 C29 128.59(15) . . ?
O4 C30 C31 113.35(16) . . ?
C29 C30 C31 118.05(17) . . ?
C20 C19 C16 110.24(14) . . ?
C20 C19 C22 107.09(16) . . ?
C20 C19 C21 110.89(18) . . ?
C22 C19 C16 111.44(14) . . ?
C21 C19 C16 109.60(15) . . ?
C21 C19 C22 107.53(16) . . ?
C16 C15 C14 123.84(13) . . ?
C16 C15 H15 118.1 . . ?
C14 C15 H15 118.1 . . ?
O6 C35 C34 128.41(15) . . ?
O6 C35 C36 113.91(15) . . ?
C34 C35 C36 117.67(15) . . ?
C3 C4 H4 119.9 . . ?
C5 C4 C3 120.27(15) . . ?
C5 C4 H4 119.9 . . ?
C33 C34 C35 120.83(16) . . ?
C33 C34 H34 119.6 . . ?
C35 C34 H34 119.6 . . ?
C14 C23 C24 112.1(3) . . ?
C14 C23 C25 108.8(3) . . ?
C14 C23 C26A 103.0(3) . . ?
C26 C23 C14 111.7(4) . . ?
C26 C23 C24 110.1(6) . . ?
C26 C23 C25 113.7(5) . . ?
C25 C23 C24 99.9(5) . . ?
C25A C23 C14 112.4(2) . . ?
C25A C23 C26A 103.8(4) . . ?
C24A C23 C14 111.4(3) . . ?
C24A C23 C25A 114.0(4) . . ?
C24A C23 C26A 111.4(5) . . ?
C8 C7 H7 120.6 . . ?
C6 C7 C8 118.90(16) . . ?
C6 C7 H7 120.6 . . ?
F7 C27 C28 110.8(6) . . ?
F7 C27 F8 100.5(9) . . ?
F9 C27 F7 112.8(8) . . ?
F9 C27 C28 113.8(5) . . ?
F9 C27 F8 110.2(6) . . ?
F8 C27 C28 107.8(6) . . ?
F7A C27 C28 113.7(4) . . ?
F7A C27 F8A 112.5(7) . . ?
F7A C27 F9A 105.1(6) . . ?
F8A C27 C28 111.3(4) . . ?
F8A C27 F9A 101.8(5) . . ?
F9A C27 C28 111.6(4) . . ?
C7 C6 H6 119.9 . . ?
C7 C6 C5 120.20(16) . . ?
C5 C6 H6 119.9 . . ?
C28 C29 H29 119.4 . . ?
C30 C29 C28 121.14(16) . . ?
C30 C29 H29 119.4 . . ?
F1 C32 C33 111.2(4) . . ?
F1 C32 F3 99.2(6) . . ?
F2 C32 F1 113.3(11) . . ?
F2 C32 C33 115.8(5) . . ?
F2 C32 F3 105.1(13) . . ?
F3 C32 C33 110.7(5) . . ?
F1A C32 C33 110.1(3) . . ?
F1A C32 F2A 103.7(4) . . ?
F2A C32 C33 108.0(4) . . ?
F3A C32 C33 113.6(4) . . ?
F3A C32 F1A 112.1(8) . . ?
F3A C32 F2A 108.8(8) . . ?
C4 C5 H5 119.6 . . ?
C6 C5 C4 120.70(16) . . ?
C6 C5 H5 119.6 . . ?
F4 C36 C35 113.8(3) . . ?
F4 C36 F5 103.3(4) . . ?
F6 C36 C35 113.6(2) . . ?
F6 C36 F4 108.6(4) . . ?
F6 C36 F5 106.5(4) . . ?
F5 C36 C35 110.4(3) . . ?
F4A C36 C35 114.8(3) . . ?
F4A C36 F5A 108.4(5) . . ?
F4A C36 F6A 108.7(5) . . ?
F5A C36 C35 110.9(3) . . ?
F5A C36 F6A 107.1(6) . . ?
F6A C36 C35 106.6(3) . . ?
C19 C20 H20A 109.5 . . ?
C19 C20 H20B 109.5 . . ?
C19 C20 H20C 109.5 . . ?
H20A C20 H20B 109.5 . . ?
H20A C20 H20C 109.5 . . ?
H20B C20 H20C 109.5 . . ?
F11 C31 C30 109.9(2) . . ?
F12 C31 C30 110.4(3) . . ?
F12 C31 F11 103.6(3) . . ?
F10 C31 C30 114.1(3) . . ?
F10 C31 F11 105.0(4) . . ?
F10 C31 F12 113.0(4) . . ?
F10A C31 C30 107.0(3) . . ?
F11A C31 C30 112.1(5) . . ?
F11A C31 F10A 94.8(6) . . ?
F12A C31 C30 116.3(4) . . ?
F12A C31 F10A 102.2(7) . . ?
F12A C31 F11A 120.3(8) . . ?
C19 C22 H22A 109.5 . . ?
C19 C22 H22B 109.5 . . ?
C19 C22 H22C 109.5 . . ?
H22A C22 H22B 109.5 . . ?
H22A C22 H22C 109.5 . . ?
H22B C22 H22C 109.5 . . ?
C19 C21 H21A 109.5 . . ?
C19 C21 H21B 109.5 . . ?
C19 C21 H21C 109.5 . . ?
H21A C21 H21B 109.5 . . ?
H21A C21 H21C 109.5 . . ?
H21B C21 H21C 109.5 . . ?
C23 C24 H24A 109.5 . . ?
C23 C24 H24B 109.5 . . ?
C23 C24 H24C 109.5 . . ?
H24A C24 H24B 109.5 . . ?
H24A C24 H24C 109.5 . . ?
H24B C24 H24C 109.5 . . ?
C23 C26 H26A 109.5 . . ?
C23 C26 H26B 109.5 . . ?
C23 C26 H26C 109.5 . . ?
H26A C26 H26B 109.5 . . ?
H26A C26 H26C 109.5 . . ?
H26B C26 H26C 109.5 . . ?
C23 C25 H25A 109.5 . . ?
C23 C25 H25B 109.5 . . ?
C23 C25 H25C 109.5 . . ?
H25A C25 H25B 109.5 . . ?
H25A C25 H25C 109.5 . . ?
H25B C25 H25C 109.5 . . ?
C23 C25A H25D 109.5 . . ?
C23 C25A H25E 109.5 . . ?
C23 C25A H25F 109.5 . . ?
H25D C25A H25E 109.5 . . ?
H25D C25A H25F 109.5 . . ?
H25E C25A H25F 109.5 . . ?
C23 C24A H24D 109.5 . . ?
C23 C24A H24E 109.5 . . ?
C23 C24A H24F 109.5 . . ?
H24D C24A H24E 109.5 . . ?
H24D C24A H24F 109.5 . . ?
H24E C24A H24F 109.5 . . ?
C23 C26A H26D 109.5 . . ?
C23 C26A H26E 109.5 . . ?
C23 C26A H26F 109.5 . . ?
H26D C26A H26E 109.5 . . ?
H26D C26A H26F 109.5 . . ?
H26E C26A H26F 109.5 . . ?

loop_
_geom_bond_atom_site_label_1
_geom_bond_atom_site_label_2
_geom_bond_distance
_geom_bond_site_symmetry_2
_geom_bond_publ_flag
Cu2 O5 1.9374(11) . ?
Cu2 O5 1.9374(11) 2_667 ?
Cu2 O6 1.9472(10) 2_667 ?
Cu2 O6 1.9471(10) . ?
Cu1 O3 1.9520(11) . ?
Cu1 O3 1.9520(11) 2_766 ?
Cu1 O4 1.9360(10) 2_766 ?
Cu1 O4 1.9360(10) . ?
O2 C18 1.3552(15) . ?
O2 C17 1.3734(15) . ?
O5 C33 1.2494(19) . ?
O6 C35 1.2468(19) . ?
O3 C28 1.2475(19) . ?
O1 C9 1.3596(15) . ?
O1 C8 1.3727(17) . ?
O4 C30 1.246(2) . ?
N1 C2 1.3157(16) . ?
N1 C3 1.4012(17) . ?
N2 C11 1.3141(16) . ?
N2 C12 1.4025(16) . ?
F1 C32 1.287(7) . ?
F7 C27 1.310(10) . ?
C11 C18 1.4539(17) . ?
C11 C10 1.4332(17) . ?
C18 C1 1.3471(18) . ?
C2 C9 1.4592(17) . ?
C2 C1 1.4309(17) . ?
C12 C17 1.3999(18) . ?
C12 C13 1.3985(18) . ?
C9 C10 1.3441(18) . ?
F9 C27 1.265(8) . ?
C17 C16 1.3982(18) . ?
C3 C8 1.394(2) . ?
C3 C4 1.399(2) . ?
C10 H10 0.9300 . ?
C1 H1 0.9300 . ?
C16 C19 1.537(2) . ?
C16 C15 1.394(2) . ?
C13 H13 0.9300 . ?
C13 C14 1.381(2) . ?
C8 C7 1.381(2) . ?
C33 C34 1.382(2) . ?
C33 C32 1.535(2) . ?
C14 C15 1.402(2) . ?
C14 C23 1.537(2) . ?
F2 C32 1.236(10) . ?
C28 C27 1.536(2) . ?
C28 C29 1.384(3) . ?
C30 C29 1.381(3) . ?
C30 C31 1.538(2) . ?
F3 C32 1.380(9) . ?
C19 C20 1.525(3) . ?
C19 C22 1.534(2) . ?
C19 C21 1.531(3) . ?
C15 H15 0.9300 . ?
C35 C34 1.386(2) . ?
C35 C36 1.542(2) . ?
C4 H4 0.9300 . ?
C4 C5 1.382(2) . ?
F8 C27 1.334(12) . ?
C34 H34 0.9300 . ?
C23 C24 1.630(9) . ?
C23 C26 1.390(8) . ?
C23 C25 1.612(7) . ?
C23 C25A 1.531(5) . ?
C23 C24A 1.402(9) . ?
C23 C26A 1.612(7) . ?
C7 H7 0.9300 . ?
C7 C6 1.378(3) . ?
C27 F7A 1.242(7) . ?
C27 F8A 1.311(7) . ?
C27 F9A 1.345(5) . ?
C6 H6 0.9300 . ?
C6 C5 1.382(3) . ?
C29 H29 0.9300 . ?
C32 F1A 1.306(5) . ?
C32 F2A 1.344(7) . ?
C32 F3A 1.268(6) . ?
C5 H5 0.9300 . ?
C36 F4 1.292(4) . ?
C36 F6 1.291(5) . ?
C36 F5 1.305(4) . ?
C36 F4A 1.214(5) . ?
C36 F5A 1.250(5) . ?
C36 F6A 1.305(6) . ?
C20 H20A 0.9600 . ?
C20 H20B 0.9600 . ?
C20 H20C 0.9600 . ?
C31 F11 1.369(4) . ?
C31 F12 1.265(4) . ?
C31 F10 1.256(4) . ?
C31 F10A 1.454(6) . ?
C31 F11A 1.229(7) . ?
C31 F12A 1.166(8) . ?
C22 H22A 0.9600 . ?
C22 H22B 0.9600 . ?
C22 H22C 0.9600 . ?
C21 H21A 0.9600 . ?
C21 H21B 0.9600 . ?
C21 H21C 0.9600 . ?
C24 H24A 0.9600 . ?
C24 H24B 0.9600 . ?
C24 H24C 0.9600 . ?
C26 H26A 0.9600 . ?
C26 H26B 0.9600 . ?
C26 H26C 0.9600 . ?
C25 H25A 0.9600 . ?
C25 H25B 0.9600 . ?
C25 H25C 0.9600 . ?
C25A H25D 0.9600 . ?
C25A H25E 0.9600 . ?
C25A H25F 0.9600 . ?
C24A H24D 0.9600 . ?
C24A H24E 0.9600 . ?
C24A H24F 0.9600 . ?
C26A H26D 0.9600 . ?
C26A H26E 0.9600 . ?
C26A H26F 0.9600 . ?

loop_
_geom_torsion_atom_site_label_1
_geom_torsion_atom_site_label_2
_geom_torsion_atom_site_label_3
_geom_torsion_atom_site_label_4
_geom_torsion
_geom_torsion_site_symmetry_1
_geom_torsion_site_symmetry_2
_geom_torsion_site_symmetry_3
_geom_torsion_site_symmetry_4
_geom_torsion_publ_flag
Cu2 O5 C33 C34 -3.9(2) . . . . ?
Cu2 O5 C33 C32 175.12(11) . . . . ?
Cu2 O6 C35 C34 4.9(2) . . . . ?
Cu2 O6 C35 C36 -175.13(12) . . . . ?
Cu1 O3 C28 C27 -174.68(11) . . . . ?
Cu1 O3 C28 C29 6.1(2) . . . . ?
Cu1 O4 C30 C29 -0.8(2) . . . . ?
Cu1 O4 C30 C31 178.40(13) . . . . ?
O2 C18 C1 C2 -178.50(12) . . . . ?
O2 C17 C16 C19 -0.2(2) . . . . ?
O2 C17 C16 C15 178.46(13) . . . . ?
O5 C33 C34 C35 -1.0(3) . . . . ?
O5 C33 C32 F1 -52.2(6) . . . . ?
O5 C33 C32 F2 79.0(18) . . . . ?
O5 C33 C32 F3 -161.4(5) . . . . ?
O5 C33 C32 F1A -63.3(4) . . . . ?
O5 C33 C32 F2A 49.3(4) . . . . ?
O5 C33 C32 F3A 170.0(12) . . . . ?
O6 C35 C34 C33 0.4(3) . . . . ?
O6 C35 C36 F4 150.3(5) . . . . ?
O6 C35 C36 F6 25.4(6) . . . . ?
O6 C35 C36 F5 -94.1(6) . . . . ?
O6 C35 C36 F4A -158.6(8) . . . . ?
O6 C35 C36 F5A -35.2(7) . . . . ?
O6 C35 C36 F6A 81.0(7) . . . . ?
O3 C28 C27 F7 41.3(7) . . . . ?
O3 C28 C27 F9 169.6(10) . . . . ?
O3 C28 C27 F8 -67.8(9) . . . . ?
O3 C28 C27 F7A 31.5(7) . . . . ?
O3 C28 C27 F8A -96.8(7) . . . . ?
O3 C28 C27 F9A 150.2(4) . . . . ?
O3 C28 C29 C30 -1.8(3) . . . . ?
O1 C9 C10 C11 -178.33(12) . . . . ?
O1 C8 C7 C6 -178.53(18) . . . . ?
O4 C30 C29 C28 -1.1(3) . . . . ?
O4 C30 C31 F11 37.0(3) . . . . ?
O4 C30 C31 F12 -76.8(4) . . . . ?
O4 C30 C31 F10 154.6(5) . . . . ?
O4 C30 C31 F10A -146.8(4) . . . . ?
O4 C30 C31 F11A 110.5(8) . . . . ?
O4 C30 C31 F12A -33.5(11) . . . . ?
N1 C2 C9 O1 0.0(2) . . . . ?
N1 C2 C9 C10 -179.35(13) . . . . ?
N1 C2 C1 C18 177.82(13) . . . . ?
N1 C3 C8 O1 -1.9(2) . . . . ?
N1 C3 C8 C7 177.84(16) . . . . ?
N1 C3 C4 C5 -178.48(17) . . . . ?
N2 C11 C18 O2 -0.4(2) . . . . ?
N2 C11 C18 C1 178.96(13) . . . . ?
N2 C11 C10 C9 179.46(13) . . . . ?
N2 C12 C17 O2 -2.2(2) . . . . ?
N2 C12 C17 C16 176.62(13) . . . . ?
N2 C12 C13 C14 -176.24(14) . . . . ?
C11 N2 C12 C17 -2.25(19) . . . . ?
C11 N2 C12 C13 174.56(13) . . . . ?
C11 C18 C1 C2 2.1(2) . . . . ?
C18 O2 C17 C12 5.41(19) . . . . ?
C18 O2 C17 C16 -173.47(12) . . . . ?
C18 C11 C10 C9 -0.3(2) . . . . ?
C2 N1 C3 C8 1.6(2) . . . . ?
C2 N1 C3 C4 -177.99(14) . . . . ?
C2 C9 C10 C11 1.0(2) . . . . ?
C12 N2 C11 C18 3.52(19) . . . . ?
C12 N2 C11 C10 -176.19(12) . . . . ?
C12 C17 C16 C19 -179.02(14) . . . . ?
C12 C17 C16 C15 -0.4(2) . . . . ?
C12 C13 C14 C15 -0.5(2) . . . . ?
C12 C13 C14 C23 174.56(16) . . . . ?
C9 O1 C8 C3 1.1(2) . . . . ?
C9 O1 C8 C7 -178.60(15) . . . . ?
C9 C2 C1 C18 -1.3(2) . . . . ?
C17 O2 C18 C11 -4.21(18) . . . . ?
C17 O2 C18 C1 176.40(12) . . . . ?
C17 C12 C13 C14 0.7(2) . . . . ?
C17 C16 C19 C20 -60.5(2) . . . . ?
C17 C16 C19 C22 -179.24(16) . . . . ?
C17 C16 C19 C21 61.9(2) . . . . ?
C17 C16 C15 C14 0.5(2) . . . . ?
C3 N1 C2 C9 -0.6(2) . . . . ?
C3 N1 C2 C1 -179.69(12) . . . . ?
C3 C8 C7 C6 1.7(3) . . . . ?
C3 C4 C5 C6 -0.5(3) . . . . ?
C10 C11 C18 O2 179.32(12) . . . . ?
C10 C11 C18 C1 -1.3(2) . . . . ?
C1 C2 C9 O1 179.08(12) . . . . ?
C1 C2 C9 C10 -0.3(2) . . . . ?
C13 C12 C17 O2 -179.02(13) . . . . ?
C13 C12 C17 C16 -0.2(2) . . . . ?
C13 C14 C15 C16 -0.1(3) . . . . ?
C13 C14 C23 C24 18.8(5) . . . . ?
C13 C14 C23 C26 -105.4(8) . . . . ?
C13 C14 C23 C25 128.3(6) . . . . ?
C13 C14 C23 C25A 173.1(6) . . . . ?
C13 C14 C23 C24A 43.7(6) . . . . ?
C13 C14 C23 C26A -75.9(4) . . . . ?
C8 O1 C9 C2 -0.2(2) . . . . ?
C8 O1 C9 C10 179.15(13) . . . . ?
C8 C3 C4 C5 1.9(3) . . . . ?
C8 C7 C6 C5 -0.2(3) . . . . ?
C19 C16 C15 C14 179.16(16) . . . . ?
C15 C16 C19 C20 120.98(17) . . . . ?
C15 C16 C19 C22 2.2(2) . . . . ?
C15 C16 C19 C21 -116.70(19) . . . . ?
C15 C14 C23 C24 -166.3(4) . . . . ?
C15 C14 C23 C26 69.6(8) . . . . ?
C15 C14 C23 C25 -56.7(6) . . . . ?
C15 C14 C23 C25A -12.0(6) . . . . ?
C15 C14 C23 C24A -141.3(6) . . . . ?
C15 C14 C23 C26A 99.1(3) . . . . ?
C4 C3 C8 O1 177.69(15) . . . . ?
C4 C3 C8 C7 -2.6(2) . . . . ?
C34 C33 C32 F1 126.9(6) . . . . ?
C34 C33 C32 F2 -101.8(18) . . . . ?
C34 C33 C32 F3 17.7(5) . . . . ?
C34 C33 C32 F1A 115.8(4) . . . . ?
C34 C33 C32 F2A -131.6(4) . . . . ?
C34 C33 C32 F3A -10.9(12) . . . . ?
C34 C35 C36 F4 -29.7(5) . . . . ?
C34 C35 C36 F6 -154.7(6) . . . . ?
C34 C35 C36 F5 85.9(6) . . . . ?
C34 C35 C36 F4A 21.4(8) . . . . ?
C34 C35 C36 F5A 144.7(7) . . . . ?
C34 C35 C36 F6A -99.0(7) . . . . ?
C23 C14 C15 C16 -175.17(17) . . . . ?
C7 C6 C5 C4 -0.4(4) . . . . ?
C27 C28 C29 C30 178.96(17) . . . . ?
C29 C28 C27 F7 -139.4(7) . . . . ?
C29 C28 C27 F9 -11.1(10) . . . . ?
C29 C28 C27 F8 111.5(9) . . . . ?
C29 C28 C27 F7A -149.1(7) . . . . ?
C29 C28 C27 F8A 82.5(7) . . . . ?
C29 C28 C27 F9A -30.5(4) . . . . ?
C29 C30 C31 F11 -143.7(3) . . . . ?
C29 C30 C31 F12 102.5(4) . . . . ?
C29 C30 C31 F10 -26.1(6) . . . . ?
C29 C30 C31 F10A 32.4(5) . . . . ?
C29 C30 C31 F11A -70.2(8) . . . . ?
C29 C30 C31 F12A 145.8(10) . . . . ?
C32 C33 C34 C35 -179.96(16) . . . . ?
C36 C35 C34 C33 -179.57(17) . . . . ?
C31 C30 C29 C28 179.70(18) . . . . ?

loop_
_exptl_oxdiff_crystal_face_indexfrac_h
_exptl_oxdiff_crystal_face_indexfrac_k
_exptl_oxdiff_crystal_face_indexfrac_l
_exptl_oxdiff_crystal_face_x
_exptl_oxdiff_crystal_face_y
_exptl_oxdiff_crystal_face_z
-3.8179 6.8769 -4.3309 0.5341 -0.7742 0.3396
-2.4895 7.9686 -4.0933 0.7290 -0.5571 0.3977
-0.2037 7.3146 -5.6822 0.7259 -0.2548 0.6389
2.2126 6.9457 -2.1356 0.8708 0.2598 0.4175
-1.3655 -7.2649 -2.1256 -0.9585 -0.2849 0.0092
-3.2375 -5.4193 -1.6450 -0.8201 -0.5650 -0.0904
0.8658 -0.1092 -9.9414 -0.1824 -0.2348 0.9548
4.1298 2.8349 3.7743 0.6046 0.7891 -0.1086
-5.7171 2.5240 -2.5031 -0.0252 -0.9996 0.0091
5.0236 -2.6355 4.6438 0.0250 0.9703 -0.2405
4.2027 -7.0023 3.3975 -0.5505 0.8002 -0.2378
-3.2378 8.3384 -2.0262 0.7809 -0.5985 0.1788
3.0710 -8.2866 2.5469 -0.7717 0.5916 -0.2337
2.2778 0.7383 -9.5662 -0.0092 0.0010 1.0000
1.6753 -8.8172 1.3397 -0.9245 0.3269 -0.1960
1.0932 7.1234 -4.9146 0.7804 -0.0211 0.6249
0.1700 -8.5045 -0.3581 -0.9943 0.0253 -0.1038
0.3861 -8.4717 -1.2714 -0.9996 0.0252 -0.0090
-2.2449 -0.7639 9.5779 0.0080 0.0047 -1.0000
-4.4235 -2.9467 -2.6660 -0.6080 -0.7939 -0.0091
-3.1574 -2.3723 -6.2926 -0.5582 -0.7304 0.3937
-0.3861 8.4717 1.2714 0.9996 -0.0252 0.0090
